data_1001408
loop_
_publ_author_name
'Riou, D'
'Goreaud, M'

_publ_section_title
;
Rb~4~ Mo~8~ P~12~ O~52~, a Molybdenophosphate of the Cs~4~ Mo~8~ P~12~
O~52~ Type: Structure and Properties of Host Framework
;
_journal_coden_ASTM JSSCBI
_journal_name_full 'Journal of Solid State Chemistry'
_journal_page_first 99
_journal_page_last 106
_journal_paper_doi 10.1016/0022-4596(89)90254-5
_journal_volume 79
_journal_year 1989
_chemical_formula_structural 'Rb4 Mo8 P12 O52'
_chemical_formula_sum 'Mo8 O52 P12 Rb4'
_chemical_name_systematic
;
Tetrarubidium octamolybenum(V) dodecaphosphate oxide
;
_space_group_IT_number 4
_symmetry_cell_setting monoclinic
_symmetry_Int_Tables_number 4
_symmetry_space_group_name_Hall 'P 2yb'
_symmetry_space_group_name_H-M 'P 1 21 1'
_cell_angle_alpha 90
_cell_angle_beta 107.05(1)
_cell_angle_gamma 90
_cell_formula_units_Z 1
_cell_length_a 6.3847(9)
_cell_length_b 19.088(2)
_cell_length_c 9.7366(9)
_cell_volume 1134.5
_refine_ls_R_factor_all 0.033
_cod_database_code 1001408

loop_
_symmetry_equiv_pos_as_xyz
x,y,z
-x,1/2+y,-z

loop_
_atom_site_aniso_label
_atom_site_aniso_U_11
_atom_site_aniso_U_12
_atom_site_aniso_U_13
_atom_site_aniso_U_22
_atom_site_aniso_U_23
_atom_site_aniso_U_33
Rb1 0.0346(8) -0.0104(6) -0.0207(8) 0.0205(6) 0.0123(7) 0.071(1)
Rb2 0.0486(8) 0.0019(9) 0.0045(6) 0.0385(8) -0.0103(7) 0.0178(6)
Mo1 0.0045(3) 0.0012(4) 0.0019(2) 0.0076(3) -0.0001(4) 0.0066(3)
Mo2 0.0045(3) -0.0005(4) 0.0017(3) 0.0051(3) -0.0008(4) 0.0071(3)
Mo3 0.0053(3) 0.0012(4) 0.0014(3) 0.0069(3) 0.0008(4) 0.0063(3)
Mo4 0.0066(3) -0.0003(4) 0.0010(3) 0.0079(3) -0.0005(4) 0.0052(3)
P1 0.011(1) -0.0014(9) 0.0035(9) 0.001(1) -0.002(1) 0.010(1)
P2 0.007(1) .000(1) 0.0014(9) 0.008(1) 0.003(1) 0.004(1)
P3 0.003(1) -0.001(1) 0.0006(8) 0.015(1) 0.002(1) 0.004(1)
P4 0.007(1) -0.003(1) 0.0018(9) 0.005(1) -0.004(1) 0.009(1)
P5 0.008(1) 0.004(1) 0.0027(9) 0.008(1) 0.001(1) 0.009(1)
P6 0.006(1) -0.003(1) 0.0025(9) 0.010(1) -0.002(1) 0.006(1)

loop_
_atom_site_label
_atom_site_type_symbol
_atom_site_symmetry_multiplicity
_atom_site_Wyckoff_symbol
_atom_site_fract_x
_atom_site_fract_y
_atom_site_fract_z
_atom_site_occupancy
_atom_site_attached_hydrogens
_atom_site_calc_flag
Rb1 Rb1+ 2 a 0.2274(3) 0.16 0.0156(3) 1. 0 d
Rb2 Rb1+ 2 a 0.7841(3) 0.4912(1) 0.3647(2) 1. 0 d
Mo1 Mo5+ 2 a 0.1392(2) 0.49349(6) 0.0716(1) 1. 0 d
Mo2 Mo5+ 2 a 0.5618(2) 0.03325(5) 0.3738(1) 1. 0 d
Mo3 Mo5+ 2 a 0.6390(2) 0.31919(5) 0.0569(3) 1. 0 d
Mo4 Mo5+ 2 a 0.9374(2) 0.28447(5) 0.6091(1) 1. 0 d
P1 P5+ 2 a 0.0945(5) 0.3330(2) 0.9598(3) 1. 0 d
P2 P5+ 2 a 0.7385(5) 0.1231(2) 0.6896(3) 1. 0 d
P3 P5+ 2 a 0.5955(4) 0.4817(2) 0.9699(3) 1. 0 d
P4 P5+ 2 a 0.7566(5) 0.1925(2) 0.2965(3) 1. 0 d
P5 P5+ 2 a 0.0153(5) 0.0682(2) 0.2864(3) 1. 0 d
P6 P5+ 2 a 0.4810(5) 0.2478(2) 0.6985(3) 1. 0 d
O1 O2- 2 a 0.881(1) 0.0303(4) 0.3690(8) 1. 0 d
O2 O2- 2 a 0.630(1) 0.2846(5) 0.6212(9) 1. 0 d
O3 O2- 2 a 0.941(1) 0.3058(4) 0.0397(8) 1. 0 d
O4 O2- 2 a 0.965(1) 0.0538(5) 0.1297(9) 1. 0 d
O5 O2- 2 a 0.254(1) 0.0590(4) 0.3719(9) 1. 0 d
O6 O2- 2 a 0.324(1) 0.3123(4) 0.0517(8) 1. 0 d
O7 O2- 2 a 0.900(1) 0.1731(4) 0.6591(8) 1. 0 d
O8 O2- 2 a 0.535(1) 0.2651(4) 0.8557(9) 1. 0 d
O9 O2- 2 a 0.244(1) 0.2570(4) 0.6112(9) 1. 0 d
O10 O2- 2 a 0.596(1) 0.1433(5) 0.3278(9) 1. 0 d
O11 O2- 2 a 0.047(1) 0.2941(5) 0.8178(8) 1. 0 d
O12 O2- 2 a 0.827(1) 0.2515(4) 0.4044(8) 1. 0 d
O13 O2- 2 a 0.445(1) 0.5004(5) 0.0617(8) 1. 0 d
O14 O2- 2 a 0.826(1) 0.0926(5) 0.8410(9) 1. 0 d
O15 O2- 2 a 0.587(1) 0.4056(5) 0.9283(9) 1. 0 d
O16 O2- 2 a 0.662(1) 0.0650(5) 0.5843(9) 1. 0 d
O17 O2- 2 a 0.672(1) 0.2225(4) 0.1476(8) 1. 0 d
O18 O2- 2 a 0.525(1) 0.1646(5) 0.6867(9) 1. 0 d
O19 O2- 2 a 0.977(1) 0.1501(4) 0.2977(8) 1. 0 d
O20 O2- 2 a 0.710(1) 0.3652(5) 0.2075(9) 1. 0 d
O21 O2- 2 a 0.069(1) 0.4123(4) 0.9335(8) 1. 0 d
O22 O2- 2 a 0.934(1) 0.3671(5) 0.5632(9) 1. 0 d
O23 O2- 2 a 0.203(1) 0.4468(5) 0.220(1) 1. 0 d
O24 O2- 2 a 0.464(1) 0.0296(5) 0.1611(9) 1. 0 d
O25 O2- 2 a 0.175(1) 0.0031(4) 0.9352(8) 1. 0 d
O26 O2- 2 a 0.449(1) 0.4494(5) 0.585(1) 1. 0 d

loop_
_atom_type_symbol
_atom_type_oxidation_number
Rb1+ 1.000
Mo5+ 5.000
P5+ 5.000
O2- -2.000
